data_7207861
loop_
_publ_author_name
'Kuai, Hai-Wei'
'Fan, Jian'
'Liu, Qing'
'Sun, Wei-Yin'

_publ_section_title
;
 Structural diversity in imidazole and carboxylate-containing metal
 complexes dependent on the alkaline reagents
;
_journal_issue 10
_journal_name_full CrystEngComm
_journal_page_first 3708
_journal_paper_doi 10.1039/c2ce25062d
_journal_volume 14
_journal_year 2012
_chemical_formula_moiety 'C15 H17 Cd N3 O6, H2 O'
_chemical_formula_sum 'C15 H19 Cd N3 O7'
_chemical_formula_weight 465.73
_chemical_name_systematic
;
?
;
_space_group_IT_number 2
_symmetry_cell_setting triclinic
_symmetry_space_group_name_Hall '-P 1'
_symmetry_space_group_name_H-M 'P -1'
_atom_sites_solution_hydrogens geom
_atom_sites_solution_primary direct
_atom_sites_solution_secondary difmap
_audit_creation_method SHELXL-97
_cell_angle_alpha 114.9560(10)
_cell_angle_beta 90.045(2)
_cell_angle_gamma 118.9180(10)
_cell_formula_units_Z 2
_cell_length_a 10.1534(13)
_cell_length_b 10.1725(13)
_cell_length_c 11.3570(14)
_cell_measurement_reflns_used 3533
_cell_measurement_temperature 293(2)
_cell_measurement_theta_max 28.23
_cell_measurement_theta_min 2.42
_cell_volume 899.4(2)
_computing_cell_refinement 'Bruker SMART'
_computing_data_collection 'Bruker SMART'
_computing_data_reduction 'Bruker SAINT'
_computing_molecular_graphics 'Bruker SHELXTL'
_computing_publication_material 'Bruker SHELXTL'
_computing_structure_refinement 'SHELXL-97 (Sheldrick, 1997)'
_computing_structure_solution 'SHELXS-97 (Sheldrick, 1990)'
_diffrn_ambient_temperature 293(2)
_diffrn_measured_fraction_theta_full 0.980
_diffrn_measured_fraction_theta_max 0.980
_diffrn_measurement_device_type 'CCD area detector'
_diffrn_measurement_method 'phi and omega scans'
_diffrn_radiation_monochromator graphite
_diffrn_radiation_source 'fine-focus sealed tube'
_diffrn_radiation_type MoK\a
_diffrn_radiation_wavelength 0.71073
_diffrn_reflns_av_R_equivalents 0.0701
_diffrn_reflns_av_sigmaI/netI 0.0582
_diffrn_reflns_limit_h_max 12
_diffrn_reflns_limit_h_min -5
_diffrn_reflns_limit_k_max 12
_diffrn_reflns_limit_k_min -12
_diffrn_reflns_limit_l_max 14
_diffrn_reflns_limit_l_min -13
_diffrn_reflns_number 4940
_diffrn_reflns_theta_full 26.00
_diffrn_reflns_theta_max 26.00
_diffrn_reflns_theta_min 2.37
_exptl_absorpt_coefficient_mu 1.257
_exptl_absorpt_correction_T_max 0.7872
_exptl_absorpt_correction_T_min 0.7872
_exptl_absorpt_correction_type multi-scan
_exptl_absorpt_process_details 'SADABS Bruker, 2000'
_exptl_crystal_colour colorless
_exptl_crystal_density_diffrn 1.720
_exptl_crystal_density_method 'not measured'
_exptl_crystal_description block
_exptl_crystal_F_000 468
_exptl_crystal_size_max 0.20
_exptl_crystal_size_mid 0.20
_exptl_crystal_size_min 0.20
_refine_diff_density_max 0.707
_refine_diff_density_min -1.042
_refine_diff_density_rms 0.091
_refine_ls_extinction_method none
_refine_ls_goodness_of_fit_ref 1.005
_refine_ls_hydrogen_treatment constr
_refine_ls_matrix_type full
_refine_ls_number_parameters 237
_refine_ls_number_reflns 3462
_refine_ls_number_restraints 1
_refine_ls_restrained_S_all 1.005
_refine_ls_R_factor_all 0.0344
_refine_ls_R_factor_gt 0.0324
_refine_ls_shift/su_max 0.001
_refine_ls_shift/su_mean 0.000
_refine_ls_structure_factor_coef Fsqd
_refine_ls_weighting_details 'calc w=1/[\s^2^(Fo^2^)+(0.0474P)^2^] where P=(Fo^2^+2Fc^2^)/3'
_refine_ls_weighting_scheme calc
_refine_ls_wR_factor_gt 0.0831
_refine_ls_wR_factor_ref 0.0843
_reflns_number_gt 3187
_reflns_number_total 3462
_reflns_threshold_expression >2sigma(I)
_cod_data_source_file c2ce25062d.txt
_cod_data_source_block 1
_cod_depositor_comments
;
The following automatic conversions were performed:

'_symmetry_cell_setting' value 'Triclinic' changed to 'triclinic'
according to /home/saulius/struct/CIF-dictionaries/cif_core.dic
dictionary named 'cif_core.dic' version 2.4.1 from 2010-06-29.

Automatic conversion script
Id: cif_fix_values 1715 2011-07-08 13:25:40Z adriana 
;
_cod_original_sg_symbol_H-M P-1
_cod_database_code 7207861

loop_
_symmetry_equiv_pos_as_xyz
'x, y, z'
'-x, -y, -z'

loop_
_atom_site_label
_atom_site_type_symbol
_atom_site_fract_x
_atom_site_fract_y
_atom_site_fract_z
_atom_site_U_iso_or_equiv
_atom_site_adp_type
_atom_site_occupancy
_atom_site_symmetry_multiplicity
_atom_site_calc_flag
_atom_site_refinement_flags
Cd1 Cd 0.56147(2) 0.45916(3) 0.727211(19) 0.02909(10) Uani 1 1 d .
N11 N 0.9566(3) 1.3522(3) 1.3083(2) 0.0329(6) Uani 1 1 d .
N12 N 1.2030(3) 1.4360(4) 1.3240(3) 0.0385(6) Uani 1 1 d .
N61 N 0.1027(3) 0.1838(4) 0.8023(3) 0.0482(8) Uani 1 1 d .
O1 O 0.6238(3) 0.7195(3) 0.9028(2) 0.0427(6) Uani 1 1 d .
O2 O 0.5415(3) 0.6904(3) 0.7098(2) 0.0412(6) Uani 1 1 d .
O3 O 0.5636(4) 1.1985(3) 0.7104(2) 0.0511(7) Uani 1 1 d .
O4 O 0.6631(3) 1.4381(3) 0.8996(2) 0.0499(7) Uani 1 1 d .
O5 O 0.4316(4) 0.2662(4) 0.5051(2) 0.0674(9) Uani 1 1 d .
H17 H 0.3706 0.1581 0.4868 0.081 Uiso 1 1 d R
H16 H 0.4377 0.2847 0.4351 0.081 Uiso 1 1 d R
O6 O 0.3081(3) 0.3265(4) 0.7365(3) 0.0528(7) Uani 1 1 d .
O7 O 0.3002(4) 0.9325(4) 0.4975(3) 0.0758(9) Uani 1 1 d D
H18 H 0.3747 1.0065 0.5748 0.091 Uiso 1 1 d R
H19 H 0.3202 0.8578 0.4587 0.091 Uiso 1 1 d RD
C1 C 0.7421(3) 1.2267(4) 1.1162(3) 0.0286(6) Uani 1 1 d .
C2 C 0.7029(3) 1.0565(4) 1.0451(3) 0.0279(6) Uani 1 1 d .
H1 H 0.7185 1.0064 1.0913 0.033 Uiso 1 1 calc R
C3 C 0.6412(3) 0.9619(4) 0.9075(3) 0.0261(6) Uani 1 1 d .
C4 C 0.6181(3) 1.0375(4) 0.8386(3) 0.0272(6) Uani 1 1 d .
H2 H 0.5767 0.9745 0.7459 0.033 Uiso 1 1 calc R
C5 C 0.6567(3) 1.2062(4) 0.9074(3) 0.0278(6) Uani 1 1 d .
C6 C 0.7189(3) 1.3009(4) 1.0467(3) 0.0292(6) Uani 1 1 d .
H3 H 0.7448 1.4139 1.0929 0.035 Uiso 1 1 calc R
C11 C 0.8045(4) 1.3246(4) 1.2668(3) 0.0369(7) Uani 1 1 d .
H5 H 0.8144 1.4348 1.3010 0.044 Uiso 1 1 calc R
H4 H 0.7311 1.2618 1.3059 0.044 Uiso 1 1 calc R
C12 C 1.0847(4) 1.4313(5) 1.2713(3) 0.0400(8) Uani 1 1 d .
H6 H 1.0894 1.4774 1.2149 0.048 Uiso 1 1 calc R
C13 C 1.1468(4) 1.3567(5) 1.4002(3) 0.0426(8) Uani 1 1 d .
H7 H 1.2048 1.3417 1.4510 0.051 Uiso 1 1 calc R
C14 C 0.9958(4) 1.3037(5) 1.3911(4) 0.0433(8) Uani 1 1 d .
H8 H 0.9311 1.2457 1.4328 0.052 Uiso 1 1 calc R
C31 C 0.5992(4) 0.7792(4) 0.8351(3) 0.0290(6) Uani 1 1 d .
C51 C 0.6254(4) 1.2866(4) 0.8348(3) 0.0325(7) Uani 1 1 d .
C61 C 0.2523(4) 0.2709(4) 0.8139(3) 0.0384(7) Uani 1 1 d .
H9 H 0.3201 0.2920 0.8839 0.046 Uiso 1 1 calc R
C62 C 0.0413(5) 0.1299(6) 0.9007(4) 0.0678(12) Uani 1 1 d .
H10 H 0.1255 0.1601 0.9656 0.102 Uiso 1 1 calc R
H12 H -0.0307 0.0080 0.8559 0.102 Uiso 1 1 calc R
H11 H -0.0113 0.1862 0.9455 0.102 Uiso 1 1 calc R
C63 C -0.0104(5) 0.1479(8) 0.6960(5) 0.0881(17) Uani 1 1 d .
H15 H 0.0429 0.1917 0.6390 0.132 Uiso 1 1 calc R
H13 H -0.0663 0.2021 0.7354 0.132 Uiso 1 1 calc R
H14 H -0.0822 0.0263 0.6438 0.132 Uiso 1 1 calc R

loop_
_atom_site_aniso_label
_atom_site_aniso_U_11
_atom_site_aniso_U_22
_atom_site_aniso_U_33
_atom_site_aniso_U_23
_atom_site_aniso_U_13
_atom_site_aniso_U_12
Cd1 0.03266(15) 0.02940(15) 0.02827(14) 0.01450(11) 0.00721(9) 0.01812(11)
N11 0.0322(14) 0.0422(15) 0.0249(12) 0.0152(11) 0.0055(10) 0.0211(12)
N12 0.0353(15) 0.0458(17) 0.0365(15) 0.0198(13) 0.0080(12) 0.0231(14)
N61 0.0319(16) 0.059(2) 0.0470(17) 0.0266(16) 0.0103(13) 0.0186(15)
O1 0.0642(16) 0.0401(13) 0.0373(12) 0.0219(11) 0.0083(11) 0.0342(13)
O2 0.0585(16) 0.0324(13) 0.0312(12) 0.0135(10) 0.0066(11) 0.0248(12)
O3 0.0737(19) 0.0451(15) 0.0353(13) 0.0192(12) -0.0034(12) 0.0325(14)
O4 0.082(2) 0.0419(14) 0.0432(14) 0.0237(12) 0.0143(13) 0.0422(14)
O5 0.095(2) 0.0445(16) 0.0278(13) 0.0168(12) -0.0001(13) 0.0146(15)
O6 0.0408(15) 0.0596(17) 0.0530(16) 0.0314(14) 0.0150(13) 0.0198(13)
O7 0.0521(18) 0.073(2) 0.066(2) 0.0146(17) 0.0068(15) 0.0253(17)
C1 0.0231(14) 0.0359(16) 0.0283(14) 0.0148(13) 0.0074(12) 0.0173(13)
C2 0.0295(15) 0.0366(16) 0.0306(15) 0.0208(13) 0.0101(12) 0.0225(13)
C3 0.0223(14) 0.0280(15) 0.0328(15) 0.0159(12) 0.0092(11) 0.0157(12)
C4 0.0279(15) 0.0303(15) 0.0264(14) 0.0146(12) 0.0079(12) 0.0168(13)
C5 0.0277(15) 0.0333(16) 0.0333(15) 0.0200(13) 0.0111(12) 0.0203(13)
C6 0.0277(15) 0.0268(15) 0.0339(15) 0.0133(12) 0.0090(12) 0.0162(13)
C11 0.0333(17) 0.049(2) 0.0284(15) 0.0127(15) 0.0081(13) 0.0268(16)
C12 0.0388(18) 0.052(2) 0.0394(17) 0.0289(16) 0.0129(14) 0.0257(17)
C13 0.043(2) 0.058(2) 0.0396(18) 0.0283(17) 0.0096(15) 0.0317(18)
C14 0.045(2) 0.057(2) 0.0390(18) 0.0307(17) 0.0149(16) 0.0282(18)
C31 0.0305(15) 0.0312(16) 0.0336(16) 0.0182(13) 0.0121(13) 0.0199(13)
C51 0.0338(16) 0.0368(17) 0.0385(17) 0.0232(14) 0.0100(13) 0.0224(14)
C61 0.0320(17) 0.0423(19) 0.0373(17) 0.0155(15) 0.0088(14) 0.0205(15)
C62 0.043(2) 0.090(3) 0.066(3) 0.047(3) 0.021(2) 0.025(2)
C63 0.041(3) 0.125(5) 0.082(3) 0.060(3) 0.002(2) 0.026(3)

loop_
_atom_type_symbol
_atom_type_description
_atom_type_scat_dispersion_real
_atom_type_scat_dispersion_imag
_atom_type_scat_source
C C 0.0033 0.0016 'International Tables Vol C Tables 4.2.6.8 and 6.1.1.4'
H H 0.0000 0.0000 'International Tables Vol C Tables 4.2.6.8 and 6.1.1.4'
N N 0.0061 0.0033 'International Tables Vol C Tables 4.2.6.8 and 6.1.1.4'
O O 0.0106 0.0060 'International Tables Vol C Tables 4.2.6.8 and 6.1.1.4'
Cd Cd -0.8075 1.2024 'International Tables Vol C Tables 4.2.6.8 and 6.1.1.4'

loop_
_geom_angle_atom_site_label_1
_geom_angle_atom_site_label_2
_geom_angle_atom_site_label_3
_geom_angle
_geom_angle_site_symmetry_1
_geom_angle_site_symmetry_3
O6 Cd1 N12 169.48(9) . 2_777
O6 Cd1 O5 77.67(11) . .
N12 Cd1 O5 91.88(11) 2_777 .
O6 Cd1 O1 92.84(10) . .
N12 Cd1 O1 95.01(10) 2_777 .
O5 Cd1 O1 144.37(10) . .
O6 Cd1 O4 96.69(10) . 1_545
N12 Cd1 O4 91.29(10) 2_777 1_545
O5 Cd1 O4 132.48(10) . 1_545
O1 Cd1 O4 82.33(8) . 1_545
O6 Cd1 O2 90.96(10) . .
N12 Cd1 O2 88.12(9) 2_777 .
O5 Cd1 O2 92.01(9) . .
O1 Cd1 O2 53.45(7) . .
O4 Cd1 O2 135.48(8) 1_545 .
O6 Cd1 O3 87.80(10) . 1_545
N12 Cd1 O3 91.71(10) 2_777 1_545
O5 Cd1 O3 80.23(9) . 1_545
O1 Cd1 O3 134.26(8) . 1_545
O4 Cd1 O3 52.29(8) 1_545 1_545
O2 Cd1 O3 172.23(7) . 1_545
C12 N11 C14 106.7(3) . .
C12 N11 C11 125.9(3) . .
C14 N11 C11 127.5(3) . .
C12 N12 C13 104.9(3) . .
C12 N12 Cd1 123.1(2) . 2_777
C13 N12 Cd1 131.9(2) . 2_777
C61 N61 C62 121.8(3) . .
C61 N61 C63 121.4(3) . .
C62 N61 C63 116.7(3) . .
C31 O1 Cd1 97.98(19) . .
C31 O2 Cd1 86.65(18) . .
C51 O3 Cd1 86.76(19) . 1_565
C51 O4 Cd1 98.5(2) . 1_565
Cd1 O5 H17 115.2 . .
Cd1 O5 H16 128.7 . .
H17 O5 H16 116.0 . .
C61 O6 Cd1 128.9(3) . .
H18 O7 H19 104.1 . .
C6 C1 C2 119.2(3) . .
C6 C1 C11 121.0(3) . .
C2 C1 C11 119.8(3) . .
C3 C2 C1 121.1(3) . .
C3 C2 H1 119.5 . .
C1 C2 H1 119.5 . .
C2 C3 C4 119.3(3) . .
C2 C3 C31 119.5(3) . .
C4 C3 C31 121.2(3) . .
C5 C4 C3 120.4(3) . .
C5 C4 H2 119.8 . .
C3 C4 H2 119.8 . .
C4 C5 C6 119.8(3) . .
C4 C5 C51 120.8(3) . .
C6 C5 C51 119.3(3) . .
C1 C6 C5 120.2(3) . .
C1 C6 H3 119.9 . .
C5 C6 H3 119.9 . .
N11 C11 C1 112.1(2) . .
N11 C11 H5 109.2 . .
C1 C11 H5 109.2 . .
N11 C11 H4 109.2 . .
C1 C11 H4 109.2 . .
H5 C11 H4 107.9 . .
N12 C12 N11 112.0(3) . .
N12 C12 H6 124.0 . .
N11 C12 H6 124.0 . .
C14 C13 N12 110.4(3) . .
C14 C13 H7 124.8 . .
N12 C13 H7 124.8 . .
C13 C14 N11 106.1(3) . .
C13 C14 H8 127.0 . .
N11 C14 H8 127.0 . .
O1 C31 O2 121.6(3) . .
O1 C31 C3 118.0(3) . .
O2 C31 C3 120.4(3) . .
O4 C51 O3 122.2(3) . .
O4 C51 C5 118.8(3) . .
O3 C51 C5 119.0(3) . .
O6 C61 N61 123.3(3) . .
O6 C61 H9 118.3 . .
N61 C61 H9 118.3 . .
N61 C62 H10 109.5 . .
N61 C62 H12 109.5 . .
H10 C62 H12 109.5 . .
N61 C62 H11 109.5 . .
H10 C62 H11 109.5 . .
H12 C62 H11 109.5 . .
N61 C63 H15 109.5 . .
N61 C63 H13 109.5 . .
H15 C63 H13 109.5 . .
N61 C63 H14 109.5 . .
H15 C63 H14 109.5 . .
H13 C63 H14 109.5 . .

loop_
_geom_bond_atom_site_label_1
_geom_bond_atom_site_label_2
_geom_bond_distance
_geom_bond_site_symmetry_2
Cd1 O6 2.283(3) .
Cd1 N12 2.292(3) 2_777
Cd1 O5 2.295(3) .
Cd1 O1 2.305(2) .
Cd1 O4 2.347(2) 1_545
Cd1 O2 2.542(2) .
Cd1 O3 2.588(3) 1_545
N11 C12 1.338(4) .
N11 C14 1.368(4) .
N11 C11 1.467(4) .
N12 C12 1.313(4) .
N12 C13 1.367(4) .
N12 Cd1 2.292(3) 2_777
N61 C61 1.307(4) .
N61 C62 1.458(5) .
N61 C63 1.459(5) .
O1 C31 1.250(4) .
O2 C31 1.259(4) .
O3 C51 1.257(4) .
O3 Cd1 2.588(3) 1_565
O4 C51 1.239(4) .
O4 Cd1 2.347(2) 1_565
O5 H17 0.8853 .
O5 H16 0.8867 .
O6 C61 1.234(4) .
O7 H18 0.8946 .
O7 H19 0.8250 .
C1 C6 1.387(4) .
C1 C2 1.400(4) .
C1 C11 1.506(4) .
C2 C3 1.381(4) .
C2 H1 0.9300 .
C3 C4 1.392(4) .
C3 C31 1.502(4) .
C4 C5 1.389(4) .
C4 H2 0.9300 .
C5 C6 1.398(4) .
C5 C51 1.506(4) .
C6 H3 0.9300 .
C11 H5 0.9700 .
C11 H4 0.9700 .
C12 H6 0.9300 .
C13 C14 1.343(5) .
C13 H7 0.9300 .
C14 H8 0.9300 .
C61 H9 0.9300 .
C62 H10 0.9600 .
C62 H12 0.9600 .
C62 H11 0.9600 .
C63 H15 0.9600 .
C63 H13 0.9600 .
C63 H14 0.9600 .

loop_
_geom_torsion_atom_site_label_1
_geom_torsion_atom_site_label_2
_geom_torsion_atom_site_label_3
_geom_torsion_atom_site_label_4
_geom_torsion
_geom_torsion_site_symmetry_1
O6 Cd1 O1 C31 -92.3(2) .
N12 Cd1 O1 C31 80.7(2) 2_777
O5 Cd1 O1 C31 -19.6(3) .
O4 Cd1 O1 C31 171.3(2) 1_545
O2 Cd1 O1 C31 -3.21(18) .
O3 Cd1 O1 C31 178.01(18) 1_545
O6 Cd1 O2 C31 95.99(19) .
N12 Cd1 O2 C31 -94.5(2) 2_777
O5 Cd1 O2 C31 173.7(2) .
O1 Cd1 O2 C31 3.16(18) .
O4 Cd1 O2 C31 -4.6(2) 1_545
O3 Cd1 O2 C31 176.7(5) 1_545
N12 Cd1 O6 C61 141.5(5) 2_777
O5 Cd1 O6 C61 134.5(3) .
O1 Cd1 O6 C61 -80.2(3) .
O4 Cd1 O6 C61 2.4(3) 1_545
O2 Cd1 O6 C61 -133.6(3) .
O3 Cd1 O6 C61 54.0(3) 1_545
C6 C1 C2 C3 -0.2(4) .
C11 C1 C2 C3 178.1(3) .
C1 C2 C3 C4 0.1(4) .
C1 C2 C3 C31 -179.4(3) .
C2 C3 C4 C5 0.0(4) .
C31 C3 C4 C5 179.6(3) .
C3 C4 C5 C6 0.0(4) .
C3 C4 C5 C51 -177.2(3) .
C2 C1 C6 C5 0.2(4) .
C11 C1 C6 C5 -178.1(3) .
C4 C5 C6 C1 0.0(4) .
C51 C5 C6 C1 177.2(3) .
C12 N11 C11 C1 57.5(4) .
C14 N11 C11 C1 -122.7(3) .
C6 C1 C11 N11 -116.3(3) .
C2 C1 C11 N11 65.4(4) .
C13 N12 C12 N11 -0.7(4) .
Cd1 N12 C12 N11 175.0(2) 2_777
C14 N11 C12 N12 0.4(4) .
C11 N11 C12 N12 -179.7(3) .
C12 N12 C13 C14 0.8(4) .
Cd1 N12 C13 C14 -174.4(2) 2_777
N12 C13 C14 N11 -0.6(4) .
C12 N11 C14 C13 0.1(4) .
C11 N11 C14 C13 -179.7(3) .
Cd1 O1 C31 O2 6.1(3) .
Cd1 O1 C31 C3 -173.7(2) .
Cd1 O2 C31 O1 -5.5(3) .
Cd1 O2 C31 C3 174.3(3) .
C2 C3 C31 O1 -0.9(4) .
C4 C3 C31 O1 179.6(3) .
C2 C3 C31 O2 179.4(3) .
C4 C3 C31 O2 -0.2(4) .
Cd1 O4 C51 O3 5.2(4) 1_565
Cd1 O4 C51 C5 -175.6(2) 1_565
Cd1 O3 C51 O4 -4.7(3) 1_565
Cd1 O3 C51 C5 176.1(3) 1_565
C4 C5 C51 O4 -179.2(3) .
C6 C5 C51 O4 3.6(4) .
C4 C5 C51 O3 0.1(5) .
C6 C5 C51 O3 -177.1(3) .
Cd1 O6 C61 N61 -173.9(3) .
C62 N61 C61 O6 -175.8(4) .
C63 N61 C61 O6 -0.9(6) .
